data_1548492
loop_
_publ_author_name
'Craig, Gavin A.'
'Sarkar, Arup'
'Woodall, Christopher H.'
'Hay, Moya A.'
'Marriott, Katie E. R.'
'Kamenev, Konstantin V.'
'Moggach, Stephen A.'
'Brechin, Euan K.'
'Parsons, Simon'
'Rajaraman, Gopalan'
'Murrie, Mark'

_publ_section_title
;
 Probing the origin of the giant magnetic anisotropy in trigonal
 bipyramidal Ni(ii) under high pressure.
;
_journal_issue 6
_journal_name_full 'Chemical science'
_journal_page_first 1551
_journal_page_last 1559
_journal_paper_doi 10.1039/c7sc04460g
_journal_volume 9
_journal_year 2018
_chemical_absolute_configuration ad
_chemical_formula_moiety 'C14 H30 Cl4 N4 Ni1 O4'
_chemical_formula_sum 'C14 H30 Cl4 N4 Ni O4'
_chemical_formula_weight 518.94
_space_group_IT_number 29
_space_group_name_Hall 'P 2c -2ac'
_space_group_name_H-M_alt 'P c a 21'
_symmetry_cell_setting orthorhombic
_symmetry_space_group_name_Hall 'P 2c -2ac'
_symmetry_space_group_name_H-M 'P c a 21'
_atom_sites_solution_hydrogens geom
_atom_sites_solution_primary other
_audit_update_record
;
2017-10-12 deposited with the CCDC.
2017-12-19 downloaded from the CCDC.
;
_cell_angle_alpha 90
_cell_angle_beta 90
_cell_angle_gamma 90
_cell_formula_units_Z 4
_cell_length_a 12.2089(9)
_cell_length_b 12.7469(8)
_cell_length_c 12.9686(5)
_cell_measurement_reflns_used 4616
_cell_measurement_temperature 293
_cell_measurement_theta_max 25.00
_cell_measurement_theta_min 3.53
_cell_volume 2018.2(2)
_computing_cell_refinement 'Apex2 (Bruker AXS, 2006)'
_computing_data_collection 'Apex2 (Bruker AXS, 2006)'
_computing_data_reduction 'Apex2 (Bruker AXS, 2006)'
_computing_molecular_graphics 'CAMERON (Watkin et al., 1996)'
_computing_publication_material 'CRYSTALS (Betteridge et al., 2003)'
_computing_structure_refinement 'CRYSTALS (Betteridge et al., 2003)'
_computing_structure_solution 'USER DEFINED STRUCTURE SOLUTION'
_diffrn_ambient_pressure 900
_diffrn_ambient_temperature 293
_diffrn_measured_fraction_theta_full 0.497
_diffrn_measured_fraction_theta_max 0.497
_diffrn_measurement_device Area
_diffrn_measurement_device_type 'Bruker Kappa Apex2'
_diffrn_measurement_method \w
_diffrn_radiation_monochromator graphite
_diffrn_radiation_type 'Mo K\a'
_diffrn_radiation_wavelength 0.71073
_diffrn_reflns_av_R_equivalents 0.030
_diffrn_reflns_limit_h_max 11
_diffrn_reflns_limit_h_min -11
_diffrn_reflns_limit_k_max 12
_diffrn_reflns_limit_k_min -12
_diffrn_reflns_limit_l_max 15
_diffrn_reflns_limit_l_min -15
_diffrn_reflns_number 6037
_diffrn_reflns_theta_full 25.033
_diffrn_reflns_theta_max 25.033
_diffrn_reflns_theta_min 3.525
_diffrn_standards_number 0
_exptl_absorpt_coefficient_mu 1.520
_exptl_absorpt_correction_T_max 0.93
_exptl_absorpt_correction_T_min 0.52
_exptl_absorpt_correction_type multi-scan
_exptl_absorpt_process_details 'SADABS (Siemens, 1996)'
_exptl_crystal_colour red
_exptl_crystal_density_diffrn 1.708
_exptl_crystal_density_method 'not measured'
_exptl_crystal_description block
_exptl_crystal_F_000 1080
_exptl_crystal_size_max 0.150
_exptl_crystal_size_mid 0.100
_exptl_crystal_size_min 0.050
_refine_diff_density_max 0.31
_refine_diff_density_min -0.31
_refine_ls_abs_structure_details 'Flack (1983), 809 Friedel-pairs'
_refine_ls_abs_structure_Flack 0.014(15)
_refine_ls_extinction_method None
_refine_ls_goodness_of_fit_ref 0.9999
_refine_ls_hydrogen_treatment noref
_refine_ls_matrix_type full
_refine_ls_number_parameters 245
_refine_ls_number_reflns 1708
_refine_ls_number_restraints 195
_refine_ls_R_factor_all 0.0370
_refine_ls_R_factor_gt 0.0306
_refine_ls_shift/su_max 0.0344997
_refine_ls_shift/su_mean 0.0015318
_refine_ls_structure_factor_coef Fsqd
_refine_ls_weighting_details
;
 Method= 
 SQRT(W) = 1/(Data with the key SIGMA(/FO/) in list 6) 
;
_refine_ls_weighting_scheme sigma
_refine_ls_wR_factor_all 0.0522
_refine_ls_wR_factor_gt 0.0517
_refine_ls_wR_factor_ref 0.0522
_reflns_limit_h_max 11
_reflns_limit_h_min 0
_reflns_limit_k_max 12
_reflns_limit_k_min 0
_reflns_limit_l_max 15
_reflns_limit_l_min -15
_reflns_number_gt 1567
_reflns_number_total 1740
_reflns_threshold_expression I>2.0\s(I)
_oxford_diffrn_Wilson_B_factor 0.00
_oxford_diffrn_Wilson_scale 0.00
_oxford_refine_ls_r_factor_ref 0.0370
_oxford_refine_ls_scale 0.11423(4)
_oxford_reflns_number_all 1708
_oxford_reflns_threshold_expression_ref I>-3.0\s(I)
_cod_data_source_file c7sc04460g2.cif
_cod_data_source_block 3
_cod_depositor_comments
;
The following automatic conversions were performed:

'_atom_sites_solution_primary' value 'Other' changed to 'other'
according to
/home/data/users/saulius/crontab/automatic-downloads/rss-feeds/RSC/lib/dictionaries/cif_core.dic
dictionary named 'cif_core.dic' version 2.4.2 from 2011-04-26.

Automatic conversion script
Id: cif_fix_values 4973 2017-02-22 13:04:09Z antanas 

 Adding full bibliography for 1548488--1548492.cif.
;
_cod_original_sg_symbol_H-M 'P c a 21 '
_cod_original_formula_sum 'C14 H30 Cl4 N4 Ni1 O4'
_cod_database_code 1548492

loop_
_symmetry_equiv_pos_as_xyz
x,y,z
-x+1/2,y,z+1/2
x+1/2,-y,z
-x,-y,z+1/2

loop_
_atom_site_label
_atom_site_type_symbol
_atom_site_fract_x
_atom_site_fract_y
_atom_site_fract_z
_atom_site_U_iso_or_equiv
_atom_site_occupancy
_atom_site_adp_type
_atom_site_refinement_flags_posn
_atom_site_refinement_flags_adp
Ni1 Ni 0.45846(6) 0.75103(5) 0.71172(7) 0.0246 1.0000 Uani . .
Cl1 Cl 0.52732(13) 0.60285(12) 0.78906(9) 0.0400 1.0000 Uani . .
Cl3 Cl 0.55879(14) 0.81111(13) 0.57268(9) 0.0448 1.0000 Uani . .
Cl2 Cl 0.30202(14) 0.83575(13) 0.76530(10) 0.0412 1.0000 Uani . .
N11 N 0.3579(4) 0.6493(3) 0.6121(2) 0.0229 1.0000 Uani D U
N12 N 0.2484(4) 0.5199(4) 0.4990(2) 0.0252 1.0000 Uani D U
C11 C 0.2776(5) 0.5889(4) 0.6739(3) 0.0260 1.0000 Uani D U
C12 C 0.2021(5) 0.5241(5) 0.6050(3) 0.0365 1.0000 Uani D U
C13 C 0.2955(5) 0.7056(5) 0.5313(3) 0.0328 1.0000 Uani D U
C14 C 0.2455(6) 0.6286(4) 0.4550(4) 0.0416 1.0000 Uani D U
C15 C 0.4313(5) 0.5742(5) 0.5585(3) 0.0350 1.0000 Uani D U
C16 C 0.3654(6) 0.4875(5) 0.5083(3) 0.0408 1.0000 Uani D U
C17 C 0.1884(5) 0.4465(5) 0.4317(3) 0.0353 1.0000 Uani D U
N21 N 0.5574(4) 0.8465(3) 0.8189(2) 0.0245 1.0000 Uani D U
N22 N 0.6682(4) 0.9561(4) 0.9468(2) 0.0269 1.0000 Uani D U
C21 C 0.5226(5) 0.8247(4) 0.9270(3) 0.0283 1.0000 Uani D U
C22 C 0.6007(5) 0.8766(4) 1.0026(3) 0.0335 1.0000 Uani D U
C23 C 0.5426(5) 0.9599(4) 0.7987(3) 0.0294 1.0000 Uani D U
C24 C 0.5923(5) 1.0259(5) 0.8852(3) 0.0295 1.0000 Uani D U
C25 C 0.6762(5) 0.8221(4) 0.8112(3) 0.0317 1.0000 Uani D U
C26 C 0.7433(5) 0.8999(5) 0.8738(3) 0.0317 1.0000 Uani D U
C27 C 0.7333(6) 1.0195(5) 1.0215(4) 0.0434 1.0000 Uani D U
Cl4 Cl 0.52947(15) 0.72391(13) 1.23039(9) 0.0307 1.0000 Uani . .
O41 O 0.4759(5) 0.7152(4) 1.1352(3) 0.0719 1.0000 Uani . U
O42 O 0.4633(4) 0.6812(4) 1.3095(2) 0.0712 1.0000 Uani . U
O43 O 0.6309(5) 0.6689(4) 1.2239(3) 0.0783 1.0000 Uani . U
O44 O 0.5529(4) 0.8303(4) 1.2496(3) 0.0662 1.0000 Uani . U
H111 H 0.2339 0.6372 0.7147 0.0329 1.0000 Uiso . .
H112 H 0.3163 0.5450 0.7221 0.0329 1.0000 Uiso . .
H121 H 0.1318 0.5528 0.6045 0.0343 1.0000 Uiso . .
H122 H 0.1986 0.4535 0.6332 0.0343 1.0000 Uiso . .
H131 H 0.2419 0.7457 0.5620 0.0329 1.0000 Uiso . .
H132 H 0.3471 0.7505 0.4951 0.0329 1.0000 Uiso . .
H141 H 0.1726 0.6510 0.4403 0.0337 1.0000 Uiso . .
H142 H 0.2863 0.6322 0.3903 0.0337 1.0000 Uiso . .
H151 H 0.4821 0.5460 0.6054 0.0340 1.0000 Uiso . .
H152 H 0.4721 0.6119 0.5053 0.0340 1.0000 Uiso . .
H161 H 0.3707 0.4271 0.5489 0.0346 1.0000 Uiso . .
H162 H 0.3933 0.4746 0.4409 0.0346 1.0000 Uiso . .
H171 H 0.2212 0.4445 0.3655 0.0361 1.0000 Uiso . .
H172 H 0.1147 0.4645 0.4278 0.0361 1.0000 Uiso . .
H173 H 0.1943 0.3758 0.4610 0.0361 1.0000 Uiso . .
H211 H 0.4483 0.8485 0.9388 0.0332 1.0000 Uiso . .
H212 H 0.5225 0.7497 0.9380 0.0332 1.0000 Uiso . .
H221 H 0.5578 0.9099 1.0570 0.0351 1.0000 Uiso . .
H222 H 0.6460 0.8256 1.0335 0.0351 1.0000 Uiso . .
H231 H 0.5773 0.9765 0.7363 0.0353 1.0000 Uiso . .
H232 H 0.4658 0.9771 0.7936 0.0353 1.0000 Uiso . .
H241 H 0.6319 1.0841 0.8563 0.0354 1.0000 Uiso . .
H242 H 0.5353 1.0545 0.9285 0.0354 1.0000 Uiso . .
H251 H 0.6883 0.7539 0.8339 0.0377 1.0000 Uiso . .
H252 H 0.6948 0.8287 0.7398 0.0377 1.0000 Uiso . .
H261 H 0.7970 0.8626 0.9114 0.0362 1.0000 Uiso . .
H262 H 0.7780 0.9486 0.8287 0.0362 1.0000 Uiso . .
H271 H 0.7755 1.0709 0.9882 0.0361 1.0000 Uiso . .
H272 H 0.6852 1.0541 1.0707 0.0361 1.0000 Uiso . .
H273 H 0.7802 0.9739 1.0603 0.0361 1.0000 Uiso . .

loop_
_atom_site_aniso_label
_atom_site_aniso_U_11
_atom_site_aniso_U_22
_atom_site_aniso_U_33
_atom_site_aniso_U_23
_atom_site_aniso_U_13
_atom_site_aniso_U_12
Ni1 0.0224(6) 0.0296(6) 0.0218(2) 0.0019(2) -0.0003(4) 0.0016(3)
Cl1 0.0545(17) 0.0297(14) 0.0359(6) 0.0030(6) -0.0204(7) 0.0030(7)
Cl3 0.0487(17) 0.0620(16) 0.0238(5) 0.0071(6) 0.0006(6) -0.0258(8)
Cl2 0.0274(17) 0.0453(17) 0.0509(6) -0.0180(7) 0.0016(7) 0.0066(8)
N11 0.027(4) 0.024(4) 0.0180(15) -0.0011(14) 0.0034(15) 0.0001(17)
N12 0.024(3) 0.032(3) 0.0203(15) 0.0006(15) -0.0008(18) -0.0025(19)
C11 0.027(5) 0.030(5) 0.0211(19) 0.0020(17) 0.0088(17) 0.007(2)
C12 0.049(5) 0.031(5) 0.0291(18) -0.006(2) 0.016(2) -0.011(3)
C13 0.037(7) 0.033(4) 0.028(2) 0.0071(17) -0.001(2) -0.002(2)
C14 0.046(5) 0.039(3) 0.040(2) 0.014(2) -0.023(2) -0.008(3)
C15 0.019(4) 0.057(5) 0.029(2) -0.015(2) 0.000(2) 0.008(2)
C16 0.033(4) 0.045(4) 0.044(3) -0.020(2) -0.005(3) 0.015(3)
C17 0.037(5) 0.037(4) 0.032(2) -0.008(2) -0.005(2) -0.003(3)
N21 0.018(3) 0.032(3) 0.0241(14) 0.0033(17) 0.0055(18) 0.002(2)
N22 0.025(4) 0.028(4) 0.0273(18) -0.0016(14) 0.0015(15) -0.0017(18)
C21 0.030(5) 0.029(5) 0.0256(15) 0.007(2) 0.0069(19) -0.008(2)
C22 0.041(6) 0.034(5) 0.0256(18) 0.002(2) 0.005(2) -0.007(2)
C23 0.020(5) 0.034(3) 0.034(2) 0.0071(19) 0.001(2) 0.004(2)
C24 0.020(5) 0.028(4) 0.040(2) 0.0016(18) 0.008(2) 0.003(2)
C25 0.020(4) 0.047(5) 0.028(2) -0.003(2) 0.002(2) 0.009(2)
C26 0.020(4) 0.043(5) 0.032(2) 0.000(2) 0.001(2) 0.008(2)
C27 0.057(7) 0.030(6) 0.044(2) -0.005(2) -0.015(3) -0.007(3)
Cl4 0.0377(17) 0.0269(15) 0.0274(7) -0.0027(5) 0.0016(6) -0.0027(7)
O41 0.076(6) 0.102(5) 0.0382(17) 0.010(2) -0.017(2) -0.031(3)
O42 0.073(5) 0.096(5) 0.0447(19) 0.020(2) 0.020(2) -0.022(3)
O43 0.054(5) 0.074(4) 0.107(3) -0.004(3) 0.006(3) 0.025(3)
O44 0.075(7) 0.049(4) 0.074(2) -0.013(2) 0.005(2) -0.010(2)

loop_
_atom_type_symbol
_atom_type_scat_dispersion_real
_atom_type_scat_dispersion_imag
_atom_type_scat_Cromer_Mann_a1
_atom_type_scat_Cromer_Mann_b1
_atom_type_scat_Cromer_Mann_a2
_atom_type_scat_Cromer_Mann_b2
_atom_type_scat_Cromer_Mann_a3
_atom_type_scat_Cromer_Mann_b3
_atom_type_scat_Cromer_Mann_a4
_atom_type_scat_Cromer_Mann_b4
_atom_type_scat_Cromer_Mann_c
_atom_type_scat_source
C 0.0033 0.0016 2.3100 20.8439 1.0200 10.2075 1.5886 0.5687 0.8650 51.6512 0.2156 'International Tables Vol C 4.2.6.8 and 6.1.1.4'
H 0.0000 0.0000 0.4930 10.5109 0.3229 26.1257 0.1402 3.1424 0.0408 57.7998 0.0030 'International Tables Vol C 4.2.6.8 and 6.1.1.4'
N 0.0061 0.0033 12.2126 0.0057 3.1322 9.8933 2.0125 28.9975 1.1663 0.5826 -11.5290 'International Tables Vol C 4.2.6.8 and 6.1.1.4'
O 0.0106 0.0060 3.0485 13.2771 2.2868 5.7011 1.5463 0.3239 0.8670 32.9089 0.2508 'International Tables Vol C 4.2.6.8 and 6.1.1.4'
Cl 0.1484 0.1585 11.4604 0.0104 7.1964 1.1662 6.2556 18.5194 1.6455 47.7784 -9.5574 'International Tables Vol C 4.2.6.8 and 6.1.1.4'
Ni 0.3393 1.1124 12.8376 3.8785 7.2920 0.2565 4.4438 12.1763 2.3800 66.3421 1.0341 'International Tables Vol C 4.2.6.8 and 6.1.1.4'

loop_
_geom_angle_atom_site_label_1
_geom_angle_atom_site_label_2
_geom_angle_atom_site_label_3
_geom_angle
_geom_angle_publ_flag
Cl1 Ni1 Cl3 114.78(7) yes
Cl1 Ni1 Cl2 123.89(6) yes
Cl3 Ni1 Cl2 121.34(7) yes
Cl1 Ni1 N11 88.62(11) yes
Cl3 Ni1 N11 91.90(10) yes
Cl2 Ni1 N11 89.46(12) yes
Cl1 Ni1 N21 88.77(12) yes
Cl3 Ni1 N21 91.05(11) yes
Cl2 Ni1 N21 90.30(12) yes
N11 Ni1 N21 176.68(14) yes
Ni1 N11 C11 110.9(2) yes
Ni1 N11 C13 114.6(3) yes
C11 N11 C13 107.1(4) yes
Ni1 N11 C15 108.5(3) yes
C11 N11 C15 108.5(4) yes
C13 N11 C15 107.0(3) yes
C12 N12 C14 108.0(5) yes
C12 N12 C16 107.4(4) yes
C14 N12 C16 108.0(4) yes
C12 N12 C17 112.5(4) yes
C14 N12 C17 110.4(4) yes
C16 N12 C17 110.4(4) yes
N11 C11 C12 111.3(3) yes
N11 C11 H111 109.2 no
C12 C11 H111 109.3 no
N11 C11 H112 109.2 no
C12 C11 H112 111.2 no
H111 C11 H112 106.6 no
C11 C12 N12 109.4(4) yes
C11 C12 H121 110.3 no
N12 C12 H121 111.0 no
C11 C12 H122 107.9 no
N12 C12 H122 109.3 no
H121 C12 H122 108.9 no
N11 C13 C14 110.7(4) yes
N11 C13 H131 109.2 no
C14 C13 H131 110.7 no
N11 C13 H132 107.1 no
C14 C13 H132 109.0 no
H131 C13 H132 110.0 no
C13 C14 N12 109.8(4) yes
C13 C14 H141 108.1 no
N12 C14 H141 111.9 no
C13 C14 H142 108.9 no
N12 C14 H142 111.0 no
H141 C14 H142 106.9 no
N11 C15 C16 110.6(5) yes
N11 C15 H151 109.9 no
C16 C15 H151 110.5 no
N11 C15 H152 108.7 no
C16 C15 H152 109.1 no
H151 C15 H152 108.0 no
C15 C16 N12 110.0(5) yes
C15 C16 H161 108.8 no
N12 C16 H161 109.8 no
C15 C16 H162 109.3 no
N12 C16 H162 108.4 no
H161 C16 H162 110.6 no
N12 C17 H171 110.1 no
N12 C17 H172 110.9 no
H171 C17 H172 111.5 no
N12 C17 H173 108.5 no
H171 C17 H173 107.1 no
H172 C17 H173 108.6 no
Ni1 N21 C21 109.5(3) yes
Ni1 N21 C23 111.2(3) yes
C21 N21 C23 108.3(4) yes
Ni1 N21 C25 112.1(3) yes
C21 N21 C25 107.5(4) yes
C23 N21 C25 108.1(4) yes
C22 N22 C24 108.5(4) yes
C22 N22 C26 108.6(4) yes
C24 N22 C26 108.8(3) yes
C22 N22 C27 110.3(3) yes
C24 N22 C27 110.5(4) yes
C26 N22 C27 110.0(5) yes
N21 C21 C22 110.3(4) yes
N21 C21 H211 110.9 no
C22 C21 H211 110.4 no
N21 C21 H212 108.9 no
C22 C21 H212 109.7 no
H211 C21 H212 106.5 no
C21 C22 N22 109.2(3) yes
C21 C22 H221 108.6 no
N22 C22 H221 110.6 no
C21 C22 H222 110.0 no
N22 C22 H222 110.5 no
H221 C22 H222 107.8 no
N21 C23 C24 111.1(4) yes
N21 C23 H231 108.5 no
C24 C23 H231 109.3 no
N21 C23 H232 110.6 no
C24 C23 H232 108.1 no
H231 C23 H232 109.2 no
C23 C24 N22 107.9(4) yes
C23 C24 H241 109.8 no
N22 C24 H241 110.7 no
C23 C24 H242 110.4 no
N22 C24 H242 110.9 no
H241 C24 H242 107.3 no
N21 C25 C26 110.7(4) yes
N21 C25 H251 109.2 no
C26 C25 H251 110.8 no
N21 C25 H252 106.1 no
C26 C25 H252 109.4 no
H251 C25 H252 110.6 no
C25 C26 N22 108.6(4) yes
C25 C26 H261 108.7 no
N22 C26 H261 109.8 no
C25 C26 H262 109.6 no
N22 C26 H262 110.5 no
H261 C26 H262 109.6 no
N22 C27 H271 111.9 no
N22 C27 H272 110.5 no
H271 C27 H272 108.4 no
N22 C27 H273 109.4 no
H271 C27 H273 109.6 no
H272 C27 H273 106.9 no
O41 Cl4 O42 110.0(3) yes
O41 Cl4 O43 108.3(3) yes
O42 Cl4 O43 110.5(3) yes
O41 Cl4 O44 109.1(3) yes
O42 Cl4 O44 111.0(3) yes
O43 Cl4 O44 108.0(4) yes

loop_
_geom_bond_atom_site_label_1
_geom_bond_atom_site_label_2
_geom_bond_distance
_geom_bond_publ_flag
Ni1 Cl1 2.2979(16) yes
Ni1 Cl3 2.3105(14) yes
Ni1 Cl2 2.3014(18) yes
Ni1 N11 2.204(4) yes
Ni1 N21 2.207(4) yes
N11 C11 1.481(6) yes
N11 C13 1.481(6) yes
N11 C15 1.485(6) yes
N12 C12 1.486(5) yes
N12 C14 1.500(6) yes
N12 C16 1.492(7) yes
N12 C17 1.474(5) yes
C11 C12 1.527(6) yes
C11 H111 0.972 no
C11 H112 0.963 no
C12 H121 0.933 no
C12 H122 0.973 no
C13 C14 1.522(6) yes
C13 H131 0.921 no
C13 H132 0.972 no
C14 H141 0.954 no
C14 H142 0.977 no
C15 C16 1.514(6) yes
C15 H151 0.940 no
C15 H152 0.977 no
C16 H161 0.935 no
C16 H162 0.953 no
C17 H171 0.948 no
C17 H172 0.929 no
C17 H173 0.980 no
N21 C21 1.491(5) yes
N21 C23 1.480(6) yes
N21 C25 1.488(7) yes
N22 C22 1.492(6) yes
N22 C24 1.513(6) yes
N22 C26 1.499(6) yes
N22 C27 1.491(6) yes
C21 C22 1.519(6) yes
C21 H211 0.969 no
C21 H212 0.966 no
C22 H221 0.976 no
C22 H222 0.944 no
C23 C24 1.528(7) yes
C23 H231 0.937 no
C23 H232 0.966 no
C24 H241 0.961 no
C24 H242 0.965 no
C25 C26 1.521(6) yes
C25 H251 0.930 no
C25 H252 0.957 no
C26 H261 0.946 no
C26 H262 0.952 no
C27 H271 0.939 no
C27 H272 0.973 no
C27 H273 0.959 no
Cl4 O41 1.401(4) yes
Cl4 O42 1.414(4) yes
Cl4 O43 1.426(5) yes
Cl4 O44 1.408(5) yes
